data_1549955
loop_
_publ_author_name
'Li, Ying-Zhou'
'Ganguly, Rakesh'
'Hong, Kar Yiu'
'Li, Yongxin'
'Tessensohn, Malcolm Eugene'
'Webster, Richard'
'Leong, Weng Kee'

_publ_section_title
;
 Stibine-protected Au<sub>13</sub> nanoclusters: syntheses, properties and
 facile conversion to GSH-protected Au<sub>25</sub> nanocluster.
;
_journal_issue 46
_journal_name_full 'Chemical science'
_journal_page_first 8723
_journal_page_last 8730
_journal_paper_doi 10.1039/c8sc03132k
_journal_volume 9
_journal_year 2018
_chemical_formula_sum 'C85.25 H73.25 Au Cl6 Sb5'
_chemical_formula_weight 2116.10
_space_group_crystal_system monoclinic
_space_group_IT_number 14
_space_group_name_Hall '-P 2ybc'
_space_group_name_H-M_alt 'P 1 21/c 1'
_symmetry_space_group_name_Hall '-P 2ybc'
_symmetry_space_group_name_H-M 'P 1 21/c 1'
_atom_sites_solution_hydrogens geom
_audit_creation_method SHELXL-2014/7
_audit_update_record
;
2018-06-28 deposited with the CCDC.
2018-09-17 downloaded from the CCDC.
;
_cell_angle_alpha 90
_cell_angle_beta 97.5030(10)
_cell_angle_gamma 90
_cell_formula_units_Z 4
_cell_length_a 18.6854(3)
_cell_length_b 14.9411(3)
_cell_length_c 28.6570(5)
_cell_measurement_reflns_used 7774
_cell_measurement_temperature 100(2)
_cell_measurement_theta_max 28.3623
_cell_measurement_theta_min 2.3524
_cell_volume 7932.0(2)
_computing_structure_refinement 'SHELXL-2014/7 (Sheldrick, 2014)'
_diffrn_ambient_temperature 100(2)
_diffrn_detector_area_resol_mean 7.4074
_diffrn_measured_fraction_theta_full 0.999
_diffrn_measured_fraction_theta_max 0.998
_diffrn_measurement_device_type 'Photon II CPADs detector'
_diffrn_measurement_method 'phi and omega scans'
_diffrn_radiation_monochromator 'Multilayer Mirror'
_diffrn_radiation_type MoK\a
_diffrn_radiation_wavelength 0.71073
_diffrn_reflns_av_R_equivalents 0.1411
_diffrn_reflns_av_unetI/netI 0.1446
_diffrn_reflns_Laue_measured_fraction_full 0.999
_diffrn_reflns_Laue_measured_fraction_max 0.998
_diffrn_reflns_limit_h_max 22
_diffrn_reflns_limit_h_min -26
_diffrn_reflns_limit_k_max 19
_diffrn_reflns_limit_k_min -21
_diffrn_reflns_limit_l_max 40
_diffrn_reflns_limit_l_min -40
_diffrn_reflns_number 90524
_diffrn_reflns_point_group_measured_fraction_full 0.999
_diffrn_reflns_point_group_measured_fraction_max 0.998
_diffrn_reflns_theta_full 25.242
_diffrn_reflns_theta_max 30.021
_diffrn_reflns_theta_min 2.546
_diffrn_source 'Incoatec microfocus source'
_diffrn_source_type 'Bruker D8 Quest'
_exptl_absorpt_coefficient_mu 3.767
_exptl_absorpt_correction_T_max 0.93
_exptl_absorpt_correction_T_min 0.76
_exptl_absorpt_correction_type multi-scan
_exptl_absorpt_process_details
;
SADABS-2016/2 - Bruker AXS area detector scaling and absorption correction
;
_exptl_crystal_colour colourless
_exptl_crystal_density_diffrn 1.772
_exptl_crystal_density_method 'not measured'
_exptl_crystal_description plate
_exptl_crystal_F_000 4083
_exptl_crystal_size_max 0.100
_exptl_crystal_size_mid 0.080
_exptl_crystal_size_min 0.020
_refine_diff_density_max 1.443
_refine_diff_density_min -1.618
_refine_diff_density_rms 0.253
_refine_ls_extinction_method none
_refine_ls_goodness_of_fit_ref 1.026
_refine_ls_hydrogen_treatment constr
_refine_ls_matrix_type full
_refine_ls_number_parameters 897
_refine_ls_number_reflns 23126
_refine_ls_number_restraints 529
_refine_ls_restrained_S_all 1.015
_refine_ls_R_factor_all 0.1416
_refine_ls_R_factor_gt 0.0628
_refine_ls_shift/su_max 0.001
_refine_ls_shift/su_mean 0.000
_refine_ls_structure_factor_coef Fsqd
_refine_ls_weighting_details 'w=1/[\s^2^(Fo^2^)+(0.0241P)^2^+8.2014P] where P=(Fo^2^+2Fc^2^)/3'
_refine_ls_weighting_scheme calc
_refine_ls_wR_factor_gt 0.0928
_refine_ls_wR_factor_ref 0.1186
_reflns_Friedel_coverage 0.000
_reflns_number_gt 13100
_reflns_number_total 23126
_reflns_threshold_expression 'I > 2\s(I)'
_cod_data_source_file c8sc03132k2.cif
_cod_data_source_block lwk631m
_cod_depositor_comments
;
The following automatic conversions were performed:

'_exptl_absorpt_correction_type' value 'Multi-Scan' changed to
'multi-scan' according to
/home/data/users/saulius/crontab/automatic-downloads/rss-feeds/RSC/lib/dictionaries/cif_core.dic
dictionary named 'cif_core.dic' version 2.4.2 from 2011-04-26.

Automatic conversion script
Id: cif_fix_values 4973 2017-02-22 13:04:09Z antanas 

 Adding full bibliography for 1549953--1549957.cif.
;
_cod_database_code 1549955
_shelx_shelxl_version_number 2014/7
_shelx_space_group_comment
;
The symmetry employed for this shelxl refinement is uniquely defined
by the following loop, which should always be used as a source of
symmetry information in preference to the above space-group names.
They are only intended as comments.
;
_shelx_estimated_absorpt_t_min 0.704
_shelx_estimated_absorpt_t_max 0.928

loop_
_space_group_symop_operation_xyz
'x, y, z'
'-x, y+1/2, -z+1/2'
'-x, -y, -z'
'x, -y-1/2, z-1/2'

loop_
_atom_site_label
_atom_site_type_symbol
_atom_site_fract_x
_atom_site_fract_y
_atom_site_fract_z
_atom_site_U_iso_or_equiv
_atom_site_adp_type
_atom_site_occupancy
_atom_site_site_symmetry_order
_atom_site_calc_flag
_atom_site_refinement_flags_posn
_atom_site_refinement_flags_adp
_atom_site_refinement_flags_occupancy
_atom_site_disorder_assembly
_atom_site_disorder_group
Au1 Au 0.24955(2) 0.74298(2) 0.49982(2) 0.01677(7) Uani 1 1 d . . . . .
Sb1 Sb 0.14313(3) 0.69768(4) 0.43423(2) 0.01928(12) Uani 1 1 d . . . . .
Sb2 Sb 0.22817(3) 0.90781(3) 0.52887(2) 0.01956(12) Uani 1 1 d . . . . .
Sb3 Sb 0.37390(2) 0.73905(4) 0.46497(2) 0.02032(12) Uani 1 1 d . . . . .
Sb4 Sb 0.25548(3) 0.62689(3) 0.57007(2) 0.01887(12) Uani 1 1 d . . . . .
Sb5 Sb 0.69702(3) 0.77107(4) 0.71871(2) 0.02610(19) Uani 0.9335(18) 1 d . . P A 1
C74 C 0.7685(4) 0.7243(6) 0.7789(3) 0.0215(19) Uani 0.9335(18) 1 d . U P A 1
C75 C 0.7944(4) 0.7812(6) 0.8160(3) 0.029(2) Uani 0.9335(18) 1 d . U P A 1
H75 H 0.7802 0.8423 0.8155 0.035 Uiso 0.9335(18) 1 calc R U P A 1
C76 C 0.8408(5) 0.7476(8) 0.8532(3) 0.045(3) Uani 0.9335(18) 1 d . U P A 1
H76 H 0.8578 0.7859 0.8788 0.054 Uiso 0.9335(18) 1 calc R U P A 1
C77 C 0.8632(5) 0.6592(10) 0.8540(4) 0.060(4) Uani 0.9335(18) 1 d . U P A 1
H77 H 0.8945 0.6369 0.8803 0.072 Uiso 0.9335(18) 1 calc R U P A 1
C78 C 0.8403(5) 0.6044(8) 0.8173(5) 0.057(4) Uani 0.9335(18) 1 d . U P A 1
H78 H 0.8573 0.5444 0.8172 0.069 Uiso 0.9335(18) 1 calc R U P A 1
C79 C 0.7926(5) 0.6357(6) 0.7802(3) 0.035(2) Uani 0.9335(18) 1 d . U P A 1
H79 H 0.7758 0.5964 0.7550 0.042 Uiso 0.9335(18) 1 calc R U P A 1
C80 C 0.6162(4) 0.8302(5) 0.7552(3) 0.0200(18) Uani 0.9335(18) 1 d . U P A 1
C81 C 0.6088(4) 0.8093(6) 0.8016(3) 0.0243(19) Uani 0.9335(18) 1 d . U P A 1
H81 H 0.6420 0.7694 0.8188 0.029 Uiso 0.9335(18) 1 calc R U P A 1
C82 C 0.5523(4) 0.8470(6) 0.8232(3) 0.028(2) Uani 0.9335(18) 1 d . U P A 1
H82 H 0.5479 0.8337 0.8551 0.033 Uiso 0.9335(18) 1 calc R U P A 1
C83 C 0.5036(4) 0.9034(6) 0.7977(3) 0.029(2) Uani 0.9335(18) 1 d . U P A 1
H83 H 0.4649 0.9276 0.8121 0.035 Uiso 0.9335(18) 1 calc R U P A 1
C84 C 0.5100(4) 0.9252(5) 0.7519(3) 0.0237(19) Uani 0.9335(18) 1 d . U P A 1
H84 H 0.4765 0.9650 0.7349 0.028 Uiso 0.9335(18) 1 calc R U P A 1
C85 C 0.5668(4) 0.8880(5) 0.7302(3) 0.0217(18) Uani 0.9335(18) 1 d . U P A 1
H85 H 0.5714 0.9025 0.6984 0.026 Uiso 0.9335(18) 1 calc R U P A 1
Cl1 Cl 0.62555(12) 0.62362(16) 0.72310(8) 0.0365(6) Uani 0.9335(18) 1 d . . P A 1
Cl2 Cl 0.76547(11) 0.92637(17) 0.72842(9) 0.0395(6) Uani 0.9335(18) 1 d . . P A 1
Cl7 Cl 0.6705(15) 0.791(2) 0.7479(10) 0.02610(19) Uani 0.0665(18) 1 d . . P A 2
C1 C 0.1214(4) 0.7806(5) 0.3738(3) 0.0211(17) Uani 1 1 d . U . . .
C2 C 0.1792(4) 0.8083(6) 0.3515(3) 0.029(2) Uani 1 1 d . U . . .
H2 H 0.2267 0.7885 0.3626 0.035 Uiso 1 1 calc R U . . .
C3 C 0.1673(5) 0.8653(6) 0.3129(3) 0.037(2) Uani 1 1 d . U . . .
H3 H 0.2068 0.8857 0.2980 0.044 Uiso 1 1 calc R U . . .
C4 C 0.0970(5) 0.8927(7) 0.2960(3) 0.046(3) Uani 1 1 d . U . . .
H4 H 0.0882 0.9305 0.2692 0.055 Uiso 1 1 calc R U . . .
C5 C 0.0408(4) 0.8637(6) 0.3188(3) 0.037(2) Uani 1 1 d . U . . .
H5 H -0.0071 0.8822 0.3077 0.044 Uiso 1 1 calc R U . . .
C6 C 0.0527(4) 0.8084(6) 0.3576(3) 0.029(2) Uani 1 1 d . U . . .
H6 H 0.0134 0.7897 0.3732 0.035 Uiso 1 1 calc R U . . .
C7 C 0.1516(4) 0.5721(5) 0.3998(3) 0.0221(17) Uani 1 1 d . U . . .
C8 C 0.1485(4) 0.5679(6) 0.3524(3) 0.032(2) Uani 1 1 d . U . . .
H8 H 0.1388 0.6206 0.3341 0.038 Uiso 1 1 calc R U . . .
C9 C 0.1595(5) 0.4866(6) 0.3300(3) 0.038(2) Uani 1 1 d . U . . .
H9 H 0.1572 0.4842 0.2967 0.046 Uiso 1 1 calc R U . . .
C10 C 0.1735(4) 0.4107(6) 0.3564(4) 0.039(2) Uani 1 1 d . U . . .
H10 H 0.1811 0.3554 0.3414 0.047 Uiso 1 1 calc R U . . .
C11 C 0.1765(5) 0.4144(6) 0.4043(3) 0.041(2) Uani 1 1 d . U . . .
H11 H 0.1859 0.3615 0.4226 0.049 Uiso 1 1 calc R U . . .
C12 C 0.1658(4) 0.4955(6) 0.4266(3) 0.030(2) Uani 1 1 d . U . . .
H12 H 0.1684 0.4982 0.4599 0.036 Uiso 1 1 calc R U . . .
C13 C 0.0388(4) 0.6898(5) 0.4551(3) 0.0221(17) Uani 1 1 d . U . . .
C14 C -0.0051(4) 0.6170(6) 0.4432(3) 0.036(2) Uani 1 1 d . U . . .
H14 H 0.0120 0.5698 0.4254 0.043 Uiso 1 1 calc R U . . .
C15 C -0.0745(5) 0.6108(7) 0.4567(3) 0.045(3) Uani 1 1 d . U . . .
H15 H -0.1048 0.5611 0.4474 0.054 Uiso 1 1 calc R U . . .
C16 C -0.0980(4) 0.6796(6) 0.4844(3) 0.036(2) Uani 1 1 d . U . . .
H16 H -0.1445 0.6766 0.4943 0.044 Uiso 1 1 calc R U . . .
C17 C -0.0536(4) 0.7518(6) 0.4972(3) 0.0289(19) Uani 1 1 d . U . . .
H17 H -0.0696 0.7987 0.5157 0.035 Uiso 1 1 calc R U . . .
C18 C 0.0145(4) 0.7555(6) 0.4829(3) 0.0285(19) Uani 1 1 d . U . . .
H18 H 0.0451 0.8047 0.4925 0.034 Uiso 1 1 calc R U . . .
C20 C 0.2130(4) 1.0129(5) 0.4777(3) 0.0200(17) Uani 1 1 d . U . . .
C21 C 0.1923(4) 0.9920(6) 0.4308(3) 0.0253(19) Uani 1 1 d . U . . .
H21 H 0.1816 0.9318 0.4220 0.030 Uiso 1 1 calc R U . . .
C22 C 0.1869(4) 1.0581(6) 0.3967(3) 0.028(2) Uani 1 1 d . U . . .
H22 H 0.1739 1.0430 0.3645 0.034 Uiso 1 1 calc R U . . .
C23 C 0.2008(4) 1.1465(6) 0.4099(3) 0.029(2) Uani 1 1 d . U . . .
H23 H 0.1962 1.1923 0.3867 0.035 Uiso 1 1 calc R U . . .
C24 C 0.2211(4) 1.1681(5) 0.4566(3) 0.0275(19) Uani 1 1 d . U . . .
H24 H 0.2308 1.2286 0.4655 0.033 Uiso 1 1 calc R U . . .
C25 C 0.2276(4) 1.1015(5) 0.4905(3) 0.0277(19) Uani 1 1 d . U . . .
H25 H 0.2420 1.1164 0.5226 0.033 Uiso 1 1 calc R U . . .
C26 C 0.1348(4) 0.9237(5) 0.5630(3) 0.0241(18) Uani 1 1 d . U . . .
C27 C 0.0832(4) 0.9887(6) 0.5493(3) 0.029(2) Uani 1 1 d . U . . .
H27 H 0.0902 1.0301 0.5251 0.034 Uiso 1 1 calc R U . . .
C28 C 0.0205(4) 0.9928(6) 0.5715(3) 0.036(2) Uani 1 1 d . U . . .
H28 H -0.0150 1.0371 0.5622 0.043 Uiso 1 1 calc R U . . .
C29 C 0.0102(4) 0.9331(6) 0.6065(3) 0.034(2) Uani 1 1 d . U . . .
H29 H -0.0326 0.9353 0.6210 0.041 Uiso 1 1 calc R U . . .
C30 C 0.0619(4) 0.8707(6) 0.6202(3) 0.038(2) Uani 1 1 d . U . . .
H30 H 0.0552 0.8304 0.6448 0.046 Uiso 1 1 calc R U . . .
C31 C 0.1236(4) 0.8651(6) 0.5989(3) 0.035(2) Uani 1 1 d . U . . .
H31 H 0.1588 0.8208 0.6088 0.042 Uiso 1 1 calc R U . . .
C32 C 0.3083(4) 0.9691(5) 0.5780(3) 0.0199(17) Uani 1 1 d . U . . .
C33 C 0.3806(4) 0.9634(5) 0.5713(3) 0.029(2) Uani 1 1 d . U . . .
H33 H 0.3934 0.9310 0.5451 0.035 Uiso 1 1 calc R U . . .
C34 C 0.4340(4) 1.0041(6) 0.6021(3) 0.033(2) Uani 1 1 d . U . . .
H34 H 0.4831 0.9997 0.5971 0.039 Uiso 1 1 calc R U . . .
C35 C 0.4153(5) 1.0509(6) 0.6400(3) 0.035(2) Uani 1 1 d . U . . .
H35 H 0.4516 1.0796 0.6611 0.042 Uiso 1 1 calc R U . . .
C36 C 0.3448(5) 1.0564(6) 0.6475(3) 0.038(2) Uani 1 1 d . U . . .
H36 H 0.3324 1.0877 0.6741 0.046 Uiso 1 1 calc R U . . .
C37 C 0.2911(4) 1.0165(6) 0.6161(3) 0.030(2) Uani 1 1 d . U . . .
H37 H 0.2420 1.0219 0.6211 0.037 Uiso 1 1 calc R U . . .
C38 C 0.4062(4) 0.6154(5) 0.4380(3) 0.0198(17) Uani 1 1 d . U . . .
C39 C 0.3578(4) 0.5694(5) 0.4062(3) 0.0256(19) Uani 1 1 d . U . . .
H39 H 0.3099 0.5915 0.3988 0.031 Uiso 1 1 calc R U . . .
C40 C 0.3777(5) 0.4917(6) 0.3850(3) 0.030(2) Uani 1 1 d . U . . .
H40 H 0.3436 0.4603 0.3635 0.036 Uiso 1 1 calc R U . . .
C41 C 0.4463(5) 0.4609(6) 0.3951(3) 0.034(2) Uani 1 1 d . U . . .
H41 H 0.4602 0.4078 0.3805 0.041 Uiso 1 1 calc R U . . .
C42 C 0.4960(5) 0.5060(6) 0.4265(3) 0.037(2) Uani 1 1 d . U . . .
H42 H 0.5439 0.4841 0.4332 0.044 Uiso 1 1 calc R U . . .
C43 C 0.4758(4) 0.5833(6) 0.4484(3) 0.0286(19) Uani 1 1 d . U . . .
H43 H 0.5096 0.6139 0.4704 0.034 Uiso 1 1 calc R U . . .
C44 C 0.3795(4) 0.8177(5) 0.4032(3) 0.0220(17) Uani 1 1 d . U . . .
C45 C 0.4044(4) 0.7782(5) 0.3646(3) 0.031(2) Uani 1 1 d . U . . .
H45 H 0.4234 0.7192 0.3670 0.037 Uiso 1 1 calc R U . . .
C46 C 0.4018(5) 0.8249(6) 0.3225(3) 0.038(2) Uani 1 1 d . U . . .
H46 H 0.4185 0.7977 0.2960 0.045 Uiso 1 1 calc R U . . .
C47 C 0.3745(4) 0.9118(6) 0.3193(3) 0.031(2) Uani 1 1 d . U . . .
H47 H 0.3721 0.9438 0.2905 0.037 Uiso 1 1 calc R U . . .
C48 C 0.3507(4) 0.9513(6) 0.3584(3) 0.033(2) Uani 1 1 d . U . . .
H48 H 0.3325 1.0108 0.3566 0.040 Uiso 1 1 calc R U . . .
C49 C 0.3538(4) 0.9033(6) 0.3999(3) 0.0261(19) Uani 1 1 d . U . . .
H49 H 0.3376 0.9304 0.4266 0.031 Uiso 1 1 calc R U . . .
C50 C 0.4689(4) 0.7810(5) 0.5089(3) 0.0206(17) Uani 1 1 d . U . . .
C51 C 0.5175(4) 0.8406(6) 0.4922(3) 0.032(2) Uani 1 1 d . U . . .
H51 H 0.5098 0.8609 0.4605 0.039 Uiso 1 1 calc R U . . .
C52 C 0.5770(4) 0.8695(6) 0.5225(3) 0.036(2) Uani 1 1 d . U . . .
H52 H 0.6091 0.9115 0.5115 0.043 Uiso 1 1 calc R U . . .
C53 C 0.5905(4) 0.8394(6) 0.5676(3) 0.039(2) Uani 1 1 d . U . . .
H53 H 0.6323 0.8586 0.5875 0.047 Uiso 1 1 calc R U . . .
C54 C 0.5429(5) 0.7809(6) 0.5837(3) 0.043(2) Uani 1 1 d . U . . .
H54 H 0.5518 0.7598 0.6152 0.052 Uiso 1 1 calc R U . . .
C55 C 0.4820(4) 0.7519(6) 0.5550(3) 0.035(2) Uani 1 1 d . U . . .
H55 H 0.4491 0.7121 0.5670 0.042 Uiso 1 1 calc R U . . .
C56 C 0.2845(4) 0.4920(5) 0.5556(3) 0.0215(17) Uani 1 1 d . U . . .
C57 C 0.2763(4) 0.4219(5) 0.5851(3) 0.0277(19) Uani 1 1 d . U . . .
H57 H 0.2547 0.4319 0.6129 0.033 Uiso 1 1 calc R U . . .
C58 C 0.2991(4) 0.3357(6) 0.5751(3) 0.030(2) Uani 1 1 d . U . . .
H58 H 0.2944 0.2881 0.5965 0.036 Uiso 1 1 calc R U . . .
C59 C 0.3283(4) 0.3202(6) 0.5342(3) 0.030(2) Uani 1 1 d . U . . .
H59 H 0.3430 0.2616 0.5267 0.036 Uiso 1 1 calc R U . . .
C60 C 0.3359(4) 0.3901(6) 0.5044(3) 0.035(2) Uani 1 1 d . U . . .
H60 H 0.3570 0.3798 0.4765 0.042 Uiso 1 1 calc R U . . .
C61 C 0.3135(4) 0.4750(6) 0.5140(3) 0.0266(19) Uani 1 1 d . U . . .
H61 H 0.3179 0.5221 0.4924 0.032 Uiso 1 1 calc R U . . .
C62 C 0.1638(4) 0.6042(5) 0.6064(3) 0.0246(18) Uani 1 1 d . U . . .
C63 C 0.1724(4) 0.5620(6) 0.6498(3) 0.030(2) Uani 1 1 d . U . . .
H63 H 0.2193 0.5470 0.6647 0.036 Uiso 1 1 calc R U . . .
C64 C 0.1116(5) 0.5416(6) 0.6717(3) 0.038(2) Uani 1 1 d . U . . .
H64 H 0.1169 0.5111 0.7010 0.046 Uiso 1 1 calc R U . . .
C65 C 0.0444(5) 0.5661(6) 0.6504(3) 0.041(2) Uani 1 1 d . U . . .
H65 H 0.0032 0.5535 0.6655 0.049 Uiso 1 1 calc R U . . .
C66 C 0.0361(4) 0.6089(6) 0.6074(3) 0.039(2) Uani 1 1 d . U . . .
H66 H -0.0107 0.6261 0.5932 0.047 Uiso 1 1 calc R U . . .
C67 C 0.0958(4) 0.6270(6) 0.5846(3) 0.033(2) Uani 1 1 d . U . . .
H67 H 0.0900 0.6547 0.5544 0.039 Uiso 1 1 calc R U . . .
C68 C 0.3352(4) 0.6614(5) 0.6269(3) 0.0223(18) Uani 1 1 d . U . . .
C69 C 0.3774(4) 0.6004(6) 0.6539(3) 0.030(2) Uani 1 1 d . U . . .
H69 H 0.3698 0.5382 0.6485 0.036 Uiso 1 1 calc R U . . .
C70 C 0.4306(4) 0.6284(6) 0.6888(3) 0.034(2) Uani 1 1 d . U . . .
H70 H 0.4596 0.5854 0.7070 0.041 Uiso 1 1 calc R U . . .
C71 C 0.4419(4) 0.7183(6) 0.6975(3) 0.0257(19) Uani 1 1 d . U . . .
H71 H 0.4792 0.7376 0.7211 0.031 Uiso 1 1 calc R U . . .
C72 C 0.3987(5) 0.7799(6) 0.6717(3) 0.036(2) Uani 1 1 d . U . . .
H72 H 0.4051 0.8420 0.6781 0.044 Uiso 1 1 calc R U . . .
C73 C 0.3453(5) 0.7510(6) 0.6362(3) 0.040(2) Uani 1 1 d . U . . .
H73 H 0.3158 0.7938 0.6183 0.047 Uiso 1 1 calc R U . . .
C86 C 0.9392(5) 0.8220(7) 0.7512(3) 0.045(3) Uani 1 1 d . U . . .
H86A H 0.9462 0.7883 0.7812 0.054 Uiso 1 1 calc R U . . .
H86B H 0.8910 0.8505 0.7481 0.054 Uiso 1 1 calc R U . . .
Cl3 Cl 1.00643(15) 0.9051(2) 0.75167(13) 0.0783(10) Uani 1 1 d . . . . .
Cl4 Cl 0.94438(17) 0.7489(2) 0.70398(11) 0.0754(10) Uani 1 1 d . . . . .
C87 C 0.2635(5) 0.6972(8) 0.2514(4) 0.054(3) Uani 0.830(4) 1 d D U P B 1
H87A H 0.2641 0.7292 0.2817 0.065 Uiso 0.830(4) 1 calc R U P B 1
H87B H 0.2923 0.7327 0.2314 0.065 Uiso 0.830(4) 1 calc R U P B 1
Cl5 Cl 0.30384(17) 0.5925(2) 0.26194(14) 0.0624(10) Uani 0.830(4) 1 d D . P B 1
Cl6 Cl 0.1758(2) 0.6906(3) 0.22423(16) 0.0975(15) Uani 0.830(4) 1 d D . P B 1
C87A C 0.2864(14) 0.621(5) 0.2280(15) 0.054(3) Uani 0.170(4) 1 d D U P B 2
H87C H 0.3039 0.6570 0.2027 0.065 Uiso 0.170(4) 1 calc R U P B 2
H87D H 0.3093 0.5615 0.2283 0.065 Uiso 0.170(4) 1 calc R U P B 2
Cl5A Cl 0.3118(8) 0.6735(12) 0.2817(6) 0.0624(10) Uani 0.170(4) 1 d D . P B 2
Cl6A Cl 0.1940(10) 0.6095(17) 0.2162(8) 0.0975(15) Uani 0.170(4) 1 d D . P B 2

loop_
_atom_site_aniso_label
_atom_site_aniso_U_11
_atom_site_aniso_U_22
_atom_site_aniso_U_33
_atom_site_aniso_U_23
_atom_site_aniso_U_13
_atom_site_aniso_U_12
Au1 0.01554(12) 0.01706(16) 0.01788(14) -0.00042(13) 0.00280(10) 0.00066(12)
Sb1 0.0172(2) 0.0205(3) 0.0197(3) -0.0005(2) 0.0009(2) -0.0010(2)
Sb2 0.0201(2) 0.0157(3) 0.0237(3) -0.0017(2) 0.0056(2) 0.0008(2)
Sb3 0.0158(2) 0.0224(3) 0.0237(3) 0.0010(2) 0.0059(2) 0.0020(2)
Sb4 0.0194(2) 0.0182(3) 0.0191(3) 0.0015(2) 0.0028(2) -0.0009(2)
Sb5 0.0249(3) 0.0354(4) 0.0187(3) 0.0019(3) 0.0056(2) 0.0031(3)
C74 0.013(4) 0.028(5) 0.025(4) -0.003(4) 0.008(3) -0.003(3)
C75 0.023(4) 0.035(6) 0.030(5) 0.009(4) 0.007(4) 0.010(4)
C76 0.029(5) 0.078(9) 0.027(5) 0.015(6) 0.001(4) -0.021(5)
C77 0.019(5) 0.110(11) 0.049(7) 0.058(7) -0.004(5) -0.006(6)
C78 0.022(5) 0.059(8) 0.094(10) 0.056(7) 0.022(6) 0.015(5)
C79 0.026(5) 0.037(6) 0.047(6) 0.010(5) 0.021(5) 0.005(4)
C80 0.018(4) 0.010(4) 0.032(5) 0.000(4) 0.001(3) -0.008(3)
C81 0.021(4) 0.030(5) 0.020(4) 0.004(4) -0.002(3) -0.005(4)
C82 0.019(4) 0.043(6) 0.023(5) 0.010(4) 0.008(4) 0.004(4)
C83 0.014(4) 0.030(5) 0.046(6) -0.015(4) 0.014(4) -0.004(4)
C84 0.021(4) 0.013(5) 0.034(5) 0.002(4) -0.007(4) 0.004(3)
C85 0.030(4) 0.011(4) 0.023(4) -0.002(3) 0.000(4) -0.012(3)
Cl1 0.0344(12) 0.0328(14) 0.0410(14) -0.0168(11) -0.0004(10) -0.0039(10)
Cl2 0.0253(11) 0.0378(15) 0.0548(17) 0.0209(12) 0.0032(11) -0.0029(10)
Cl7 0.0249(3) 0.0354(4) 0.0187(3) 0.0019(3) 0.0056(2) 0.0031(3)
C1 0.025(4) 0.018(4) 0.020(4) 0.000(3) 0.000(3) -0.002(3)
C2 0.021(4) 0.035(5) 0.033(5) -0.003(4) 0.008(4) -0.012(4)
C3 0.039(5) 0.040(6) 0.031(5) 0.010(4) 0.003(4) -0.010(4)
C4 0.056(6) 0.050(7) 0.034(6) 0.019(5) 0.015(5) 0.005(5)
C5 0.025(4) 0.050(6) 0.034(5) 0.017(4) -0.001(4) 0.018(4)
C6 0.018(4) 0.048(6) 0.022(4) 0.007(4) 0.004(3) 0.005(4)
C7 0.020(4) 0.024(5) 0.021(4) -0.006(3) 0.000(3) -0.003(3)
C8 0.035(5) 0.030(5) 0.031(5) 0.004(4) 0.002(4) 0.001(4)
C9 0.046(5) 0.040(6) 0.028(5) -0.009(4) 0.004(4) -0.001(5)
C10 0.026(5) 0.030(6) 0.062(7) -0.018(5) 0.011(4) 0.003(4)
C11 0.058(6) 0.020(5) 0.045(6) -0.002(4) 0.006(5) 0.010(4)
C12 0.044(5) 0.026(5) 0.018(4) -0.002(4) -0.002(4) 0.002(4)
C13 0.015(4) 0.025(5) 0.025(4) -0.001(4) 0.000(3) -0.001(3)
C14 0.029(5) 0.032(6) 0.047(6) -0.006(4) 0.010(4) -0.001(4)
C15 0.030(5) 0.040(6) 0.068(7) -0.007(5) 0.016(5) -0.014(4)
C16 0.022(4) 0.048(6) 0.039(5) 0.008(5) 0.007(4) -0.003(4)
C17 0.028(4) 0.028(5) 0.030(5) 0.001(4) 0.003(4) 0.005(4)
C18 0.027(4) 0.021(5) 0.038(5) 0.002(4) 0.005(4) 0.003(4)
C20 0.020(4) 0.016(4) 0.024(4) 0.000(3) 0.004(3) 0.003(3)
C21 0.027(4) 0.026(5) 0.024(4) -0.007(4) 0.008(4) -0.006(3)
C22 0.026(4) 0.034(5) 0.027(5) -0.003(4) 0.007(4) -0.003(4)
C23 0.031(4) 0.025(5) 0.033(5) 0.017(4) 0.007(4) 0.004(4)
C24 0.033(4) 0.016(5) 0.032(5) 0.006(4) -0.001(4) -0.002(3)
C25 0.024(4) 0.021(5) 0.038(5) -0.004(4) 0.004(4) -0.002(3)
C26 0.017(4) 0.029(5) 0.025(4) -0.003(4) -0.001(3) 0.001(3)
C27 0.027(4) 0.029(5) 0.031(5) 0.001(4) 0.007(4) -0.001(4)
C28 0.021(4) 0.043(6) 0.044(6) 0.001(5) 0.002(4) 0.012(4)
C29 0.019(4) 0.053(6) 0.030(5) -0.007(4) 0.003(4) -0.007(4)
C30 0.035(5) 0.044(6) 0.038(5) 0.006(5) 0.015(4) -0.001(4)
C31 0.028(4) 0.047(6) 0.032(5) 0.010(4) 0.015(4) 0.002(4)
C32 0.018(4) 0.022(5) 0.019(4) -0.004(3) -0.002(3) -0.003(3)
C33 0.023(4) 0.024(5) 0.040(5) -0.005(4) 0.004(4) -0.004(3)
C34 0.021(4) 0.033(5) 0.044(6) 0.003(4) 0.003(4) 0.000(4)
C35 0.034(5) 0.024(5) 0.043(6) 0.001(4) -0.007(4) -0.011(4)
C36 0.042(5) 0.048(6) 0.025(5) -0.010(4) 0.001(4) -0.008(5)
C37 0.027(4) 0.030(5) 0.034(5) -0.009(4) 0.005(4) -0.004(4)
C38 0.023(4) 0.018(4) 0.020(4) -0.002(3) 0.007(3) -0.002(3)
C39 0.021(4) 0.032(5) 0.025(4) 0.000(4) 0.006(3) 0.006(3)
C40 0.043(5) 0.026(5) 0.022(5) -0.006(4) 0.008(4) -0.013(4)
C41 0.042(5) 0.023(5) 0.039(5) 0.000(4) 0.015(4) 0.012(4)
C42 0.028(5) 0.040(6) 0.042(6) -0.005(5) 0.000(4) 0.017(4)
C43 0.028(4) 0.031(5) 0.026(5) -0.006(4) 0.002(4) 0.000(4)
C44 0.014(4) 0.023(5) 0.029(4) 0.000(4) 0.004(3) 0.002(3)
C45 0.038(5) 0.021(5) 0.037(5) 0.009(4) 0.018(4) 0.009(4)
C46 0.044(5) 0.037(6) 0.036(5) 0.006(4) 0.019(4) 0.003(4)
C47 0.027(4) 0.034(6) 0.030(5) 0.015(4) 0.000(4) -0.009(4)
C48 0.031(5) 0.022(5) 0.047(6) 0.004(4) 0.010(4) 0.006(4)
C49 0.020(4) 0.030(5) 0.027(5) 0.002(4) 0.000(3) -0.004(3)
C50 0.017(4) 0.020(4) 0.025(4) -0.003(3) 0.004(3) -0.002(3)
C51 0.024(4) 0.042(6) 0.032(5) -0.005(4) 0.009(4) -0.004(4)
C52 0.031(5) 0.027(5) 0.051(6) -0.006(5) 0.009(4) -0.005(4)
C53 0.026(5) 0.045(6) 0.047(6) -0.020(5) 0.005(4) -0.006(4)
C54 0.034(5) 0.047(7) 0.042(6) 0.004(5) -0.013(4) 0.002(4)
C55 0.034(5) 0.033(6) 0.038(5) -0.002(4) 0.006(4) -0.013(4)
C56 0.019(4) 0.022(5) 0.023(4) 0.002(3) -0.003(3) -0.003(3)
C57 0.036(5) 0.022(5) 0.026(5) 0.000(4) 0.008(4) 0.002(4)
C58 0.038(5) 0.025(5) 0.026(5) 0.005(4) -0.002(4) 0.002(4)
C59 0.027(4) 0.023(5) 0.040(5) -0.014(4) 0.004(4) 0.004(4)
C60 0.034(5) 0.038(6) 0.035(5) -0.003(4) 0.017(4) 0.005(4)
C61 0.027(4) 0.029(5) 0.024(4) 0.001(4) 0.004(3) 0.001(4)
C62 0.020(4) 0.028(5) 0.025(4) -0.007(4) 0.004(3) -0.011(3)
C63 0.027(4) 0.038(6) 0.027(5) 0.001(4) 0.006(4) 0.010(4)
C64 0.046(6) 0.036(6) 0.035(5) 0.000(4) 0.013(4) -0.006(4)
C65 0.032(5) 0.048(6) 0.047(6) 0.001(5) 0.020(5) 0.001(4)
C66 0.019(4) 0.040(6) 0.058(7) -0.001(5) 0.004(4) -0.001(4)
C67 0.032(5) 0.035(6) 0.031(5) 0.001(4) 0.003(4) -0.003(4)
C68 0.025(4) 0.022(5) 0.022(4) 0.000(3) 0.012(3) 0.000(3)
C69 0.038(5) 0.018(5) 0.031(5) -0.001(4) -0.005(4) -0.003(4)
C70 0.033(5) 0.024(5) 0.043(6) 0.000(4) -0.005(4) 0.007(4)
C71 0.027(4) 0.032(5) 0.017(4) -0.003(4) -0.002(3) -0.004(4)
C72 0.043(5) 0.015(5) 0.048(6) -0.005(4) -0.007(4) -0.008(4)
C73 0.058(6) 0.021(5) 0.035(5) 0.006(4) -0.013(4) 0.006(5)
C86 0.036(5) 0.056(7) 0.044(6) 0.001(5) 0.009(4) 0.008(5)
Cl3 0.0445(16) 0.073(2) 0.116(3) -0.045(2) 0.0024(17) -0.0027(15)
Cl4 0.087(2) 0.079(2) 0.064(2) -0.0282(18) 0.0251(17) -0.0315(18)
C87 0.028(6) 0.070(9) 0.064(8) -0.015(7) 0.006(6) 0.002(6)
Cl5 0.0479(18) 0.058(2) 0.082(3) 0.0027(19) 0.0138(18) -0.0011(16)
Cl6 0.070(3) 0.104(4) 0.106(4) -0.024(3) -0.035(2) 0.013(3)
C87A 0.028(6) 0.070(9) 0.064(8) -0.015(7) 0.006(6) 0.002(6)
Cl5A 0.0479(18) 0.058(2) 0.082(3) 0.0027(19) 0.0138(18) -0.0011(16)
Cl6A 0.070(3) 0.104(4) 0.106(4) -0.024(3) -0.035(2) 0.013(3)

loop_
_atom_type_symbol
_atom_type_description
_atom_type_scat_dispersion_real
_atom_type_scat_dispersion_imag
_atom_type_scat_source
C C 0.0033 0.0016 'International Tables Vol C Tables 4.2.6.8 and 6.1.1.4'
H H 0.0000 0.0000 'International Tables Vol C Tables 4.2.6.8 and 6.1.1.4'
Au Au -2.0133 8.8022 'International Tables Vol C Tables 4.2.6.8 and 6.1.1.4'
Cl Cl 0.1484 0.1585 'International Tables Vol C Tables 4.2.6.8 and 6.1.1.4'
Sb Sb -0.5866 1.5461 'International Tables Vol C Tables 4.2.6.8 and 6.1.1.4'

loop_
_geom_angle_atom_site_label_1
_geom_angle_atom_site_label_2
_geom_angle_atom_site_label_3
_geom_angle
Sb1 Au1 Sb2 109.386(19)
Sb1 Au1 Sb3 110.022(18)
Sb2 Au1 Sb3 108.378(18)
Sb1 Au1 Sb4 109.034(19)
Sb2 Au1 Sb4 111.305(18)
Sb3 Au1 Sb4 108.703(18)
C13 Sb1 C1 100.3(3)
C13 Sb1 C7 102.0(3)
C1 Sb1 C7 98.8(3)
C13 Sb1 Au1 116.7(2)
C1 Sb1 Au1 118.5(2)
C7 Sb1 Au1 117.4(2)
C26 Sb2 C32 101.3(3)
C26 Sb2 C20 101.0(3)
C32 Sb2 C20 99.0(3)
C26 Sb2 Au1 114.6(2)
C32 Sb2 Au1 119.2(2)
C20 Sb2 Au1 118.6(2)
C38 Sb3 C50 102.5(3)
C38 Sb3 C44 97.5(3)
C50 Sb3 C44 101.5(3)
C38 Sb3 Au1 117.55(18)
C50 Sb3 Au1 118.38(18)
C44 Sb3 Au1 116.13(18)
C68 Sb4 C56 102.0(3)
C68 Sb4 C62 101.0(3)
C56 Sb4 C62 100.6(3)
C68 Sb4 Au1 112.3(2)
C56 Sb4 Au1 117.1(2)
C62 Sb4 Au1 121.1(2)
C80 Sb5 C74 98.4(3)
C80 Sb5 Cl1 85.8(2)
C74 Sb5 Cl1 87.4(2)
C80 Sb5 Cl2 87.1(2)
C74 Sb5 Cl2 87.7(2)
Cl1 Sb5 Cl2 170.64(8)
C75 C74 C79 118.5(8)
C75 C74 Sb5 121.9(6)
C79 C74 Sb5 119.5(7)
C76 C75 C74 119.2(9)
C75 C76 C77 121.2(10)
C78 C77 C76 119.9(10)
C77 C78 C79 120.0(11)
C78 C79 C74 121.1(10)
C81 C80 C85 119.4(7)
C81 C80 Sb5 122.7(6)
C85 C80 Sb5 117.8(6)
C80 C81 C82 120.2(8)
C83 C82 C81 119.5(8)
C84 C83 C82 121.2(7)
C83 C84 C85 119.5(8)
C80 C85 C84 120.1(8)
C6 C1 C2 120.2(7)
C6 C1 Sb1 121.5(5)
C2 C1 Sb1 118.2(6)
C1 C2 C3 119.8(8)
C2 C3 C4 119.9(8)
C5 C4 C3 118.9(8)
C4 C5 C6 121.1(8)
C1 C6 C5 120.0(7)
C8 C7 C12 119.8(8)
C8 C7 Sb1 120.5(6)
C12 C7 Sb1 119.4(6)
C7 C8 C9 120.7(8)
C10 C9 C8 119.6(8)
C11 C10 C9 120.1(8)
C10 C11 C12 120.2(9)
C7 C12 C11 119.6(8)
C18 C13 C14 118.3(7)
C18 C13 Sb1 120.6(6)
C14 C13 Sb1 121.0(6)
C13 C14 C15 121.7(8)
C16 C15 C14 118.4(8)
C17 C16 C15 120.1(7)
C16 C17 C18 119.6(8)
C13 C18 C17 121.7(8)
C21 C20 C25 119.4(7)
C21 C20 Sb2 119.7(6)
C25 C20 Sb2 120.8(6)
C22 C21 C20 120.7(8)
C21 C22 C23 119.5(8)
C24 C23 C22 120.2(8)
C23 C24 C25 120.0(8)
C24 C25 C20 120.2(8)
C31 C26 C27 119.0(7)
C31 C26 Sb2 118.9(6)
C27 C26 Sb2 122.0(6)
C26 C27 C28 119.5(8)
C29 C28 C27 120.4(8)
C30 C29 C28 119.5(7)
C29 C30 C31 121.2(8)
C30 C31 C26 120.4(8)
C37 C32 C33 118.3(7)
C37 C32 Sb2 122.1(5)
C33 C32 Sb2 119.6(6)
C34 C33 C32 121.2(8)
C35 C34 C33 119.3(8)
C36 C35 C34 120.3(8)
C35 C36 C37 120.2(8)
C32 C37 C36 120.6(7)
C39 C38 C43 119.2(7)
C39 C38 Sb3 118.7(5)
C43 C38 Sb3 121.8(6)
C38 C39 C40 121.1(7)
C41 C40 C39 119.4(8)
C40 C41 C42 120.6(8)
C41 C42 C43 120.1(8)
C38 C43 C42 119.5(8)
C49 C44 C45 119.6(7)
C49 C44 Sb3 121.2(5)
C45 C44 Sb3 119.0(6)
C44 C45 C46 120.2(8)
C45 C46 C47 119.7(8)
C48 C47 C46 119.7(8)
C49 C48 C47 119.4(8)
C44 C49 C48 121.4(8)
C55 C50 C51 119.0(7)
C55 C50 Sb3 120.0(5)
C51 C50 Sb3 120.9(6)
C52 C51 C50 119.2(8)
C53 C52 C51 121.7(8)
C52 C53 C54 118.9(9)
C53 C54 C55 121.3(9)
C50 C55 C54 119.9(8)
C57 C56 C61 118.4(7)
C57 C56 Sb4 123.3(6)
C61 C56 Sb4 118.3(6)
C56 C57 C58 121.2(7)
C59 C58 C57 119.7(8)
C60 C59 C58 119.2(8)
C59 C60 C61 121.5(8)
C60 C61 C56 120.1(8)
C67 C62 C63 120.7(7)
C67 C62 Sb4 119.0(6)
C63 C62 Sb4 120.1(6)
C62 C63 C64 119.7(8)
C65 C64 C63 119.5(9)
C64 C65 C66 120.6(8)
C65 C66 C67 120.5(8)
C62 C67 C66 119.0(8)
C73 C68 C69 118.9(8)
C73 C68 Sb4 116.8(6)
C69 C68 Sb4 124.3(6)
C68 C69 C70 120.8(8)
C71 C70 C69 120.4(8)
C72 C71 C70 119.4(8)
C71 C72 C73 119.9(8)
C68 C73 C72 120.6(8)
Cl4 C86 Cl3 109.5(5)
Cl6 C87 Cl5 113.0(7)
Cl6A C87A Cl5A 111.7(18)

loop_
_geom_bond_atom_site_label_1
_geom_bond_atom_site_label_2
_geom_bond_distance
Au1 Sb1 2.6399(6)
Au1 Sb2 2.6467(6)
Au1 Sb3 2.6468(5)
Au1 Sb4 2.6488(6)
Sb1 C13 2.116(7)
Sb1 C1 2.124(7)
Sb1 C7 2.135(8)
Sb2 C26 2.122(7)
Sb2 C32 2.125(7)
Sb2 C20 2.142(7)
Sb3 C38 2.120(7)
Sb3 C50 2.132(7)
Sb3 C44 2.138(8)
Sb4 C68 2.122(8)
Sb4 C56 2.142(8)
Sb4 C62 2.145(7)
Sb5 C80 2.138(8)
Sb5 C74 2.155(8)
Sb5 Cl1 2.588(2)
Sb5 Cl2 2.646(2)
C74 C75 1.397(12)
C74 C79 1.398(12)
C75 C76 1.378(12)
C76 C77 1.386(16)
C77 C78 1.359(16)
C78 C79 1.377(14)
C80 C81 1.390(10)
C80 C85 1.392(11)
C81 C82 1.409(10)
C82 C83 1.377(12)
C83 C84 1.374(11)
C84 C85 1.412(10)
C1 C6 1.372(10)
C1 C2 1.387(9)
C2 C3 1.392(11)
C3 C4 1.400(12)
C4 C5 1.378(11)
C5 C6 1.380(11)
C7 C8 1.356(10)
C7 C12 1.383(11)
C8 C9 1.400(11)
C9 C10 1.370(12)
C10 C11 1.369(12)
C11 C12 1.396(11)
C13 C18 1.378(10)
C13 C14 1.378(11)
C14 C15 1.403(10)
C15 C16 1.403(12)
C16 C17 1.380(11)
C17 C18 1.388(10)
C20 C21 1.384(10)
C20 C25 1.392(10)
C21 C22 1.383(11)
C22 C23 1.389(11)
C23 C24 1.381(11)
C24 C25 1.384(11)
C26 C31 1.388(11)
C26 C27 1.389(11)
C27 C28 1.405(10)
C28 C29 1.374(12)
C29 C30 1.362(12)
C30 C31 1.376(10)
C32 C37 1.373(10)
C32 C33 1.391(9)
C33 C34 1.384(11)
C34 C35 1.375(11)
C35 C36 1.364(11)
C36 C37 1.391(11)
C38 C39 1.380(10)
C38 C43 1.382(10)
C39 C40 1.385(10)
C40 C41 1.358(11)
C41 C42 1.381(12)
C42 C43 1.391(11)
C44 C49 1.365(11)
C44 C45 1.386(10)
C45 C46 1.390(11)
C46 C47 1.394(11)
C47 C48 1.390(11)
C48 C49 1.384(11)
C50 C55 1.383(11)
C50 C51 1.398(10)
C51 C52 1.388(12)
C52 C53 1.360(12)
C53 C54 1.371(12)
C54 C55 1.384(11)
C56 C57 1.368(10)
C56 C61 1.394(10)
C57 C58 1.397(11)
C58 C59 1.377(10)
C59 C60 1.366(11)
C60 C61 1.375(11)
C62 C67 1.383(11)
C62 C63 1.385(11)
C63 C64 1.400(10)
C64 C65 1.372(12)
C65 C66 1.380(12)
C66 C67 1.392(10)
C68 C73 1.373(11)
C68 C69 1.376(11)
C69 C70 1.380(11)
C70 C71 1.378(11)
C71 C72 1.374(11)
C72 C73 1.397(12)
C86 Cl4 1.753(9)
C86 Cl3 1.764(9)
C87 Cl6 1.724(10)
C87 Cl5 1.745(10)
C87A Cl6A 1.725(17)
C87A Cl5A 1.737(17)
